data_7214363
loop_
_publ_author_name
'Chan, H. C. Stephen'
'Woollam, Grahame R.'
'Wagner, Trixie'
'Schmidt, Martin U.'
'Lewis, Richard A.'

_publ_section_title
;
 Can picolinamide be a promising cocrystal former?
;
_journal_issue 21
_journal_name_full CrystEngComm
_journal_page_first 4365
_journal_paper_doi 10.1039/c4ce00265b
_journal_volume 16
_journal_year 2014
_chemical_formula_sum 'C6 H6 N2 O'
_chemical_formula_weight 122.13
_chemical_name_common 'pico form I'
_chemical_name_systematic
; 
 ? 
;
_space_group_IT_number 14
_symmetry_cell_setting monoclinic
_symmetry_space_group_name_Hall '-P 2yn'
_symmetry_space_group_name_H-M 'P 1 21/n 1'
_atom_sites_solution_hydrogens geom
_atom_sites_solution_primary direct
_atom_sites_solution_secondary difmap
_audit_creation_method SHELXL-97
_cell_angle_alpha 90.00
_cell_angle_beta 96.704(9)
_cell_angle_gamma 90.00
_cell_formula_units_Z 8
_cell_length_a 5.2870(10)
_cell_length_b 11.163(2)
_cell_length_c 19.899(4)
_cell_measurement_reflns_used 5038
_cell_measurement_temperature 100(2)
_cell_measurement_theta_max 68.23
_cell_measurement_theta_min 4.47
_cell_volume 1166.4(4)
_computing_cell_refinement 'Saint V7.36A (Bruker AXS, 2006)'
_computing_data_collection 'SMART V5.632 (Bruker AXS, 2003)'
_computing_data_reduction 'Saint V7.36A (Bruker AXS, 2006)'
_computing_molecular_graphics 'PLATON (Spek, 2003)'
_computing_structure_refinement 'SHELXL-97 (Sheldrick, 1997)'
_computing_structure_solution 'SHELXS-97 (Sheldrick, 1997)'
_diffrn_ambient_temperature 100(2)
_diffrn_measured_fraction_theta_full 0.994
_diffrn_measured_fraction_theta_max 0.994
_diffrn_measurement_device_type 'three-circle goniometer'
_diffrn_measurement_method \w-scans
_diffrn_radiation_monochromator 'multilayer mirrors'
_diffrn_radiation_source microsource
_diffrn_radiation_type CuK\a
_diffrn_radiation_wavelength 1.54178
_diffrn_reflns_av_R_equivalents 0.0340
_diffrn_reflns_av_sigmaI/netI 0.0257
_diffrn_reflns_limit_h_max 6
_diffrn_reflns_limit_h_min -6
_diffrn_reflns_limit_k_max 13
_diffrn_reflns_limit_k_min -13
_diffrn_reflns_limit_l_max 23
_diffrn_reflns_limit_l_min -23
_diffrn_reflns_number 11388
_diffrn_reflns_theta_full 66.60
_diffrn_reflns_theta_max 66.60
_diffrn_reflns_theta_min 4.47
_exptl_absorpt_coefficient_mu 0.818
_exptl_absorpt_correction_T_max 0.9374
_exptl_absorpt_correction_T_min 0.8871
_exptl_absorpt_correction_type multi-scan
_exptl_absorpt_process_details 'SADABS (Sheldrick, 2010)'
_exptl_crystal_colour colourless
_exptl_crystal_density_diffrn 1.391
_exptl_crystal_density_method 'not measured'
_exptl_crystal_description block
_exptl_crystal_F_000 512
_exptl_crystal_size_max 0.15
_exptl_crystal_size_mid 0.11
_exptl_crystal_size_min 0.08
_refine_diff_density_max 0.273
_refine_diff_density_min -0.295
_refine_diff_density_rms 0.044
_refine_ls_extinction_method none
_refine_ls_goodness_of_fit_ref 1.084
_refine_ls_hydrogen_treatment riding
_refine_ls_matrix_type full
_refine_ls_number_parameters 163
_refine_ls_number_reflns 2055
_refine_ls_number_restraints 0
_refine_ls_restrained_S_all 1.084
_refine_ls_R_factor_all 0.0455
_refine_ls_R_factor_gt 0.0391
_refine_ls_shift/su_max 0.008
_refine_ls_shift/su_mean 0.002
_refine_ls_structure_factor_coef Fsqd
_refine_ls_weighting_details 'calc w=1/[\s^2^(Fo^2^)+(0.0462P)^2^+0.5543P] where P=(Fo^2^+2Fc^2^)/3'
_refine_ls_weighting_scheme calc
_refine_ls_wR_factor_gt 0.0987
_refine_ls_wR_factor_ref 0.1031
_reflns_number_gt 1783
_reflns_number_total 2055
_reflns_threshold_expression >2sigma(I)
_cod_data_source_file c4ce00265b2.cif
_cod_data_source_block STC27a
_cod_depositor_comments 'Adding full bibliography for 7214357--7214365.cif.'
_cod_original_sg_symbol_H-M P21/n
_cod_database_code 7214363
_chemical_source_common EE/isohex

loop_
_symmetry_equiv_pos_as_xyz
'x, y, z'
'-x+1/2, y+1/2, -z+1/2'
'-x, -y, -z'
'x-1/2, -y-1/2, z-1/2'

loop_
_atom_site_label
_atom_site_type_symbol
_atom_site_fract_x
_atom_site_fract_y
_atom_site_fract_z
_atom_site_U_iso_or_equiv
_atom_site_adp_type
_atom_site_occupancy
_atom_site_symmetry_multiplicity
_atom_site_calc_flag
_atom_site_refinement_flags
N1 N 0.5841(3) 0.13245(12) 0.25999(7) 0.0263(3) Uani 1 1 d .
C2 C 0.5699(3) 0.20089(14) 0.31520(8) 0.0257(4) Uani 1 1 d .
H2 H 0.7044 0.1969 0.3512 0.031 Uiso 1 1 calc R
C3 C 0.3665(3) 0.27690(14) 0.32148(8) 0.0265(4) Uani 1 1 d .
H3 H 0.3618 0.3239 0.3611 0.032 Uiso 1 1 calc R
C4 C 0.1705(3) 0.28316(15) 0.26903(8) 0.0270(4) Uani 1 1 d .
H4 H 0.0296 0.3348 0.2723 0.032 Uiso 1 1 calc R
C5 C 0.1813(3) 0.21356(14) 0.21173(8) 0.0237(3) Uani 1 1 d .
H5 H 0.0484 0.2166 0.1752 0.028 Uiso 1 1 calc R
C6 C 0.3901(3) 0.13955(13) 0.20887(7) 0.0202(3) Uani 1 1 d .
C7 C 0.4076(3) 0.06266(13) 0.14764(7) 0.0209(3) Uani 1 1 d .
O8 O 0.2302(2) 0.05656(10) 0.10147(5) 0.0253(3) Uani 1 1 d .
N9 N 0.6228(2) 0.00228(11) 0.14786(6) 0.0218(3) Uani 1 1 d .
H9A H 0.6454 -0.0454 0.1139 0.026 Uiso 1 1 calc R
H9B H 0.7434 0.0098 0.1820 0.026 Uiso 1 1 calc R
N11 N 0.3167(2) -0.31272(12) -0.09306(7) 0.0255(3) Uani 1 1 d .
C12 C 0.3446(3) -0.40354(15) -0.13535(8) 0.0292(4) Uani 1 1 d .
H12 H 0.2122 -0.4179 -0.1710 0.035 Uiso 1 1 calc R
C13 C 0.5557(3) -0.47787(15) -0.13016(8) 0.0283(4) Uani 1 1 d .
H13 H 0.5666 -0.5419 -0.1612 0.034 Uiso 1 1 calc R
C14 C 0.7493(3) -0.45679(15) -0.07901(9) 0.0304(4) Uani 1 1 d .
H14 H 0.8969 -0.5060 -0.0742 0.036 Uiso 1 1 calc R
C15 C 0.7258(3) -0.36254(15) -0.03465(8) 0.0283(4) Uani 1 1 d .
H15 H 0.8571 -0.3455 0.0008 0.034 Uiso 1 1 calc R
C16 C 0.5058(3) -0.29387(13) -0.04344(7) 0.0215(3) Uani 1 1 d .
C17 C 0.4764(3) -0.19162(14) 0.00432(8) 0.0237(3) Uani 1 1 d .
O18 O 0.6483(2) -0.17193(11) 0.05105(5) 0.0325(3) Uani 1 1 d .
N19 N 0.2624(3) -0.12900(12) -0.00600(7) 0.0258(3) Uani 1 1 d .
H19A H 0.2356 -0.0693 0.0212 0.031 Uiso 1 1 calc R
H19B H 0.1472 -0.1471 -0.0400 0.031 Uiso 1 1 calc R

loop_
_atom_site_aniso_label
_atom_site_aniso_U_11
_atom_site_aniso_U_22
_atom_site_aniso_U_33
_atom_site_aniso_U_23
_atom_site_aniso_U_13
_atom_site_aniso_U_12
N1 0.0273(7) 0.0268(7) 0.0243(7) -0.0005(6) 0.0010(6) 0.0002(6)
C2 0.0289(8) 0.0267(8) 0.0204(8) -0.0030(6) -0.0012(6) -0.0007(7)
C3 0.0333(8) 0.0241(8) 0.0226(8) -0.0045(6) 0.0044(6) -0.0018(7)
C4 0.0279(8) 0.0244(8) 0.0292(8) -0.0029(7) 0.0056(7) 0.0040(7)
C5 0.0240(8) 0.0236(8) 0.0229(8) 0.0002(6) 0.0008(6) -0.0003(6)
C6 0.0216(7) 0.0185(7) 0.0209(7) 0.0031(6) 0.0045(6) -0.0018(6)
C7 0.0267(8) 0.0171(7) 0.0197(7) 0.0033(6) 0.0059(6) -0.0012(6)
O8 0.0266(6) 0.0242(6) 0.0247(6) -0.0025(4) 0.0015(5) 0.0016(5)
N9 0.0258(7) 0.0241(7) 0.0157(6) -0.0003(5) 0.0034(5) 0.0080(5)
N11 0.0262(7) 0.0232(7) 0.0264(7) -0.0036(5) 0.0002(5) 0.0009(6)
C12 0.0312(9) 0.0253(8) 0.0302(9) -0.0058(7) -0.0007(7) -0.0001(7)
C13 0.0341(9) 0.0210(8) 0.0307(9) -0.0032(7) 0.0074(7) 0.0010(7)
C14 0.0284(8) 0.0259(8) 0.0371(9) 0.0012(7) 0.0042(7) 0.0065(7)
C15 0.0288(8) 0.0266(8) 0.0282(8) 0.0014(7) -0.0022(7) 0.0017(7)
C16 0.0259(8) 0.0193(7) 0.0195(7) 0.0030(6) 0.0036(6) -0.0020(6)
C17 0.0327(8) 0.0213(8) 0.0175(7) 0.0031(6) 0.0046(6) -0.0017(7)
O18 0.0431(7) 0.0317(6) 0.0203(6) -0.0024(5) -0.0062(5) 0.0024(5)
N19 0.0320(7) 0.0238(7) 0.0221(7) -0.0043(5) 0.0048(5) 0.0023(6)

loop_
_atom_type_symbol
_atom_type_description
_atom_type_scat_dispersion_real
_atom_type_scat_dispersion_imag
_atom_type_scat_source
C C 0.0181 0.0091 'International Tables Vol C Tables 4.2.6.8 and 6.1.1.4'
H H 0.0000 0.0000 'International Tables Vol C Tables 4.2.6.8 and 6.1.1.4'
N N 0.0311 0.0180 'International Tables Vol C Tables 4.2.6.8 and 6.1.1.4'
O O 0.0492 0.0322 'International Tables Vol C Tables 4.2.6.8 and 6.1.1.4'

loop_
_geom_angle_atom_site_label_1
_geom_angle_atom_site_label_2
_geom_angle_atom_site_label_3
_geom_angle
C2 N1 C6 117.90(13)
N1 C2 C3 122.55(14)
N1 C2 H2 118.7
C3 C2 H2 118.7
C4 C3 C2 118.89(14)
C4 C3 H3 120.6
C2 C3 H3 120.6
C3 C4 C5 119.53(15)
C3 C4 H4 120.2
C5 C4 H4 120.2
C6 C5 C4 118.51(15)
C6 C5 H5 120.7
C4 C5 H5 120.7
N1 C6 C5 122.62(14)
N1 C6 C7 117.46(13)
C5 C6 C7 119.92(13)
O8 C7 N9 123.55(14)
O8 C7 C6 121.43(13)
N9 C7 C6 115.02(13)
C7 N9 H9A 120.0
C7 N9 H9B 120.0
H9A N9 H9B 120.0
C12 N11 C16 117.15(14)
N11 C12 C13 123.70(15)
N11 C12 H12 118.2
C13 C12 H12 118.2
C14 C13 C12 118.41(15)
C14 C13 H13 120.8
C12 C13 H13 120.8
C13 C14 C15 119.05(15)
C13 C14 H14 120.5
C15 C14 H14 120.5
C16 C15 C14 118.33(15)
C16 C15 H15 120.8
C14 C15 H15 120.8
N11 C16 C15 123.36(14)
N11 C16 C17 117.54(13)
C15 C16 C17 119.10(14)
O18 C17 N19 124.03(15)
O18 C17 C16 119.13(14)
N19 C17 C16 116.83(14)
C17 N19 H19A 120.0
C17 N19 H19B 120.0
H19A N19 H19B 120.0

loop_
_geom_bond_atom_site_label_1
_geom_bond_atom_site_label_2
_geom_bond_distance
N1 C2 1.348(2)
N1 C6 1.360(2)
C2 C3 1.387(2)
C2 H2 0.9500
C3 C4 1.384(2)
C3 H3 0.9500
C4 C5 1.386(2)
C4 H4 0.9500
C5 C6 1.386(2)
C5 H5 0.9500
C6 C7 1.502(2)
C7 O8 1.2357(18)
C7 N9 1.3220(19)
N9 H9A 0.8800
N9 H9B 0.8800
N11 C12 1.337(2)
N11 C16 1.337(2)
C12 C13 1.385(2)
C12 H12 0.9500
C13 C14 1.377(2)
C13 H13 0.9500
C14 C15 1.388(2)
C14 H14 0.9500
C15 C16 1.387(2)
C15 H15 0.9500
C16 C17 1.505(2)
C17 O18 1.2415(19)
C17 N19 1.325(2)
N19 H19A 0.8800
N19 H19B 0.8800

loop_
_geom_hbond_atom_site_label_D
_geom_hbond_atom_site_label_H
_geom_hbond_atom_site_label_A
_geom_hbond_distance_DH
_geom_hbond_distance_HA
_geom_hbond_distance_DA
_geom_hbond_angle_DHA
_geom_hbond_site_symmetry_A
N9 H9A O18 0.88 1.89 2.7518(17) 167.0 .
N19 H19A O8 0.88 2.13 2.9965(17) 167.8 .
N19 H19B O8 0.88 2.43 3.1450(18) 138.1 3

loop_
_geom_torsion_atom_site_label_1
_geom_torsion_atom_site_label_2
_geom_torsion_atom_site_label_3
_geom_torsion_atom_site_label_4
_geom_torsion
C6 N1 C2 C3 0.2(2)
N1 C2 C3 C4 -0.2(2)
C2 C3 C4 C5 0.1(2)
C3 C4 C5 C6 -0.1(2)
C2 N1 C6 C5 -0.1(2)
C2 N1 C6 C7 -179.85(13)
C4 C5 C6 N1 0.1(2)
C4 C5 C6 C7 179.81(14)
N1 C6 C7 O8 174.07(13)
C5 C6 C7 O8 -5.7(2)
N1 C6 C7 N9 -5.09(19)
C5 C6 C7 N9 175.18(13)
C16 N11 C12 C13 0.2(2)
N11 C12 C13 C14 -0.6(3)
C12 C13 C14 C15 0.2(2)
C13 C14 C15 C16 0.6(2)
C12 N11 C16 C15 0.6(2)
C12 N11 C16 C17 179.85(14)
C14 C15 C16 N11 -1.0(2)
C14 C15 C16 C17 179.75(15)
N11 C16 C17 O18 179.82(14)
C15 C16 C17 O18 -0.9(2)
N11 C16 C17 N19 1.0(2)
C15 C16 C17 N19 -179.75(14)
